data_1535797
loop_
_publ_author_name
'Cadot, E.'
'Pilette, M.A.'
'Secheresse, F.'
'Marrot, J.'

_publ_section_title
;
 A supramolecular tetra-Dawson polyoxothiometalate : [(alpha-(H2 P2 W15
 O56)4 (Mo2 O2 S2 (H2 O)2)4 (Mo4 S4 O4 (O H)2 (H2 O))2](28-)
;
_journal_name_full 'Angew. Chem. Int. ed.'
_journal_page_first 2173
_journal_page_last 2176
_journal_volume 42
_journal_year 2003
_chemical_formula_sum 'H183 K14 Mo16 Na14 O329.5 P8 S16 W60'
_chemical_name_systematic
;
K14 Na14 (H2 P2 W15 O56)4 (Mo2 O2 S2 (H2 O)2)4 (Mo4 S4 O4 (O H)2 (H2 O))2 (H2 
O)75.5
;
_space_group_IT_number 2
_symmetry_space_group_name_Hall '-P 1'
_symmetry_space_group_name_H-M 'P -1'
_cell_angle_alpha 76.384
_cell_angle_beta 79.339
_cell_angle_gamma 87.211
_cell_formula_units_Z 1
_cell_length_a 14.4731
_cell_length_b 24.6433
_cell_length_c 29.5413
_cell_volume 10063.324
_citation_journal_id_ASTM ACIEF5
_cod_data_source_file Cadot_ACIEF5_2003_836.cif
_cod_data_source_block H183K14Mo16Na14O329.5P8S16W60
_cod_original_cell_volume 10063.32
_cod_database_code 1535797

loop_
_symmetry_equiv_pos_as_xyz
x,y,z
-x,-y,-z

loop_
_atom_site_label
_atom_site_type_symbol
_atom_site_fract_x
_atom_site_fract_y
_atom_site_fract_z
_atom_site_occupancy
_atom_site_U_iso_or_equiv
O197 O 1.263 0.0608 0.1228 0.5 0.0
O82 O 1.2605 0.1837 0.2671 1 0.0
O206 O 1.167 1.034 0.1715 0.5 0.0
W16 W 1.00456 0.71234 0.270427 1 0.0
K20 K 0.7483 0.4607 0.205 0.25 0.0
O92 O 0.9563 0.3007 0.1698 1 0.0
Na25 Na 1.4976 0.0811 0.2016 0.25 0.0
W19 W 0.6788 0.86417 0.394248 1 0.0
S3 S 1.1679 0.68978 0.39064 1 0.0
Mo5 Mo 1.43066 0.31328 0.41805 1 0.0
S7 S 0.9148 0.22959 0.4827 1 0.0
O170 O 0.884 0.2436 0.9785 0.5 0.0
W11 W 1.02409 0.23741 0.19931 1 0.0
O126 O 1.5387 0.2874 0.4098 1 0.0
K28 K 0.872 0.6715 0.0766 0.25 0.0
Na6 Na 0.9367 0.5623 0.2612 0.25 0.0
O78 O 1.1187 0.5643 0.3824 1 0.0
O53 O 1.3517 0.4663 0.1045 1 0.0
Na12 Na 1.0616 1.0854 0.1632 0.25 0.0
W14 W 1.1838 0.36761 0.044309 1 0.0
O196 O 0.477 -0.0085 0.6045 0.5 0.0
O148 O 0.821 0.6132 0.1121 0.5 0.0
W6 W 1.22675 0.19598 0.336083 1 0.0
O199 O 0.6326 0.4997 0.1502 0.5 0.0
O101 O 1.0027 0.7603 0.1116 1 0.0
O175 O 0.588 0.0285 0.5984 0.5 0.0
Na3 Na 1.2952 0.7289 0.2676 0.25 0.0
O106 O 0.7108 0.8278 0.2222 1 0.0
K14 K 0.8159 0.0506 0.6333 0.25 0.0
O123 O 0.9584 0.1079 0.536 1 0.0
O52 O 1.1912 0.5261 0.0924 1 0.0
O108 O 1.1142 0.9505 0.1502 1 0.0
O137 O 0.2567 0.5154 0.6651 0.5 0.0
O32 O 0.6441 0.7166 0.42072 1 0.0
K13 K 0.6651 0.0822 0.6972 0.25 0.0
O38 O 0.9485 0.8532 0.4019 1 0.0
Na18 Na 1.0661 1.0383 0.404 0.25 0.0
K21 K 0.7673 0.2806 0.2639 0.25 0.0
O129 O 0.5713 0.4621 0.4061 1 0.0
W10 W 1.00598 0.37383 0.149396 1 0.0
O81 O 0.9998 0.2546 0.2572 1 0.0
O135 O 1.629 0.1076 0.1298 0.5 0.0
S8 S 1.1445 0.17089 0.49724 1 0.0
O91 O 1.0848 0.2366 0.1336 1 0.0
O47 O 1.2531 0.1867 0.1405 1 0.0
O96 O 0.8899 1.0562 0.2421 1 0.0
Mo3 Mo 1.09829 0.61446 0.44683 1 0.0
O63 O 0.935 0.9573 0.13 1 0.0
O117 O 1.1445 0.4041 -0.0062 1 0.0
O119 O 0.8725 1.0591 0.0811 1 0.0
O149 O 0.0341 0.9048 0.0366 0.5 0.0
O4 O 1.3596 0.207 0.3318 1 0.0
O204 O 1.4391 0.0509 0.2154 0.5 0.0
O57 O 0.61 0.9735 0.2081 1 0.0
O20 O 0.5869 0.8955 0.4251 1 0.0
O174 O 0.059 0.624 0.037 0.25 0.0
O8 O 1.0178 0.2637 0.38046 1 0.0
Na11 Na 1.0325 0.0991 0.3005 0.25 0.0
O87 O 1.3622 0.4187 0.3143 1 0.0
O159 O 1.575 0.4377 -0.0306 0.5 0.0
Mo7 Mo 1.05601 0.20753 0.43934 1 0.0
O201 O 0.5012 0.5573 0.4402 0.5 0.0
O163 O 0.462 0.1237 0.3861 0.5 0.0
O185 O 1.0267 0.5964 0.1997 0.5 0.0
O184 O 0.755 0.4848 0.0819 0.5 0.0
O7 O 0.9115 0.2046 0.344 1 0.0
O6 O 1.2595 0.2906 0.30154 1 0.0
O169 O 1.719 0.357 -0.055 0.25 0.0
O139 O 0.6652 0.1885 0.3668 0.5 0.0
O71 O 1.1815 0.3584 0.34753 1 0.0
W26 W 0.54458 0.82548 0.249237 1 0.0
O134 O 1.0362 0.4641 0.6475 0.5 0.0
O35 O 1.1595 0.549 0.2378 1 0.0
O180 O 1.1147 1.0575 0.0738 0.5 0.0
O100 O 1.0285 0.857 0.1384 1 0.0
O127 O 1.486 0.3934 0.3689 1 0.0
W1 W 1.42182 0.27731 0.303883 1 0.0
Na5 Na 0.6933 0.5773 0.4328 0.25 0.0
O25 O 0.8133 0.8363 0.34852 1 0.0
O202 O 0.7176 0.5783 0.1985 0.5 0.0
O167 O 0.837 0.5388 0.0974 0.5 0.0
O203 O 0.93 1.1383 0.1309 0.5 0.0
Mo6 Mo 1.37886 0.26251 0.51472 1 0.0
O98 O 0.5656 0.8868 0.2729 1 0.0
O54 O 1.0906 0.4311 0.1433 1 0.0
O44 O 0.7051 0.7129 0.2459 1 0.0
O140 O 0.2229 0.7801 0.1671 0.5 0.0
O43 O 1.1242 0.3148 0.1785 1 0.0
W4 W 0.97947 0.39108 0.275162 1 0.0
O50 O 0.7118 1.0087 0.2606 1 0.0
O166 O 1.541 0.1299 0.2869 0.5 0.0
S4 S 0.9426 0.62418 0.43766 1 0.0
O34 O 0.7558 0.7526 0.3251 1 0.0
Mo4 Mo 1.00994 0.70967 0.39725 1 0.0
O161 O 0.58 0.015 0.4676 0.5 0.0
K10 K 1.1162 0.9918 0.2667 0.25 0.0
O130 O 0.6501 0.3142 0.5183 0.5 0.0
W18 W 0.90617 0.906306 0.359209 1 0.0
Na21 Na 0.7673 0.2806 0.2639 0.25 0.0
O90 O 0.4817 0.7292 0.3869 1 0.0
Mo1 Mo 1.24468 0.42365 0.3721 1 0.0
W25 W 0.62205 0.95249 0.27753 1 0.0
O73 O 1.1119 0.293 0.4428 1 0.0
O128 O 0.8814 0.6393 0.1766 1 0.0
O109 O 1.4341 0.262 0.11 1 0.0
O145 O 0.6672 0.3831 0.3067 0.5 0.0
O190 O 0.668 0.102 0.5363 0.25 0.0
O178 O 0.912 0.9996 0.4777 0.5 0.0
O1 O 1.5356 0.2574 0.3059 1 0.0
S2 S 1.1013 0.43001 0.42189 1 0.0
O114 O 0.5043 0.9884 0.1373 1 0.0
O182 O 0.651 0.399 0.0246 0.25 0.0
K18 K 1.0661 1.0383 0.404 0.25 0.0
W15 W 1.19397 0.22732 0.090971 1 0.0
O110 O 0.5607 0.8843 0.1878 1 0.0
O2 O 1.434 0.3487 0.2635 1 0.0
O105 O 0.5782 0.7716 0.2092 1 0.0
O80 O 0.926 0.3202 0.3104 1 0.0
O21 O 0.7029 0.8059 0.4382 1 0.0
O79 O 1.2419 0.4561 0.482 1 0.0
Mo2 Mo 1.19772 0.49429 0.43577 1 0.0
O67 O 0.6391 0.9158 0.1051 1 0.0
O88 O 1.2489 0.3929 0.2599 1 0.0
O66 O 1.2458 0.3093 0.10736 1 0.0
K19 K 0.3153 0.8697 0.1849 0.25 0.0
O146 O 0.5711 0.5391 0.2859 0.5 0.0
O74 O 0.8651 0.1745 0.5918 1 0.0
O48 O 1.2861 0.2716 0.1868 1 0.0
O19 O 1.0011 0.3992 0.3431 1 0.0
O58 O 0.8716 0.8479 0.1075 1 0.0
W13 W 1.39373 0.30572 0.058377 1 0.0
Na1 Na 1.2227 0.6151 0.2971 0.25 0.0
O155 O 0.0358 0.9581 0.0317 0.5 0.0
O191 O 0.328 0.9426 0.0922 0.25 0.0
O3 O 1.3986 0.3041 0.3559 1 0.0
O171 O 0.795 0.131 0.4335 0.5 0.0
Na19 Na 0.3153 0.8697 0.1849 0.25 0.0
Na10 Na 1.1162 0.9918 0.2667 0.25 0.0
O42 O 1.128 0.193 0.21458 1 0.0
Na22 Na 0.4958 0.8302 0.1134 0.25 0.0
Na20 Na 0.7483 0.4607 0.205 0.25 0.0
O15 O 1.1025 0.7658 0.2624 1 0.0
O183 O 0.755 0.041 0.546 0.25 0.0
W2 W 1.40157 0.42572 0.253401 1 0.0
O194 O 0.334 0.3691 0.9162 0.5 0.0
K16 K 0.9099 0.0745 0.3873 0.25 0.0
Na17 Na 0.7726 0.27 0.1505 0.25 0.0
W23 W 1.01473 0.91499 0.173711 1 0.0
O141 O 1.251 0.003 0.1892 0.5 0.0
O93 O 0.7426 0.6059 0.2951 1 0.0
Na27 Na 0.561 0.552 0.1343 0.25 0.0
W17 W 1.07228 0.82982 0.28924 1 0.0
O165 O 0.5362 0.5705 0.3722 0.5 0.0
O160 O 0.7488 0.2883 0.3965 0.5 0.0
W29 W 0.60198 0.95264 0.153311 1 0.0
O94 O 1.3885 0.1834 0.1892 1 0.0
W5 W 0.99749 0.25471 0.325181 1 0.0
O116 O 0.7524 0.9147 0.1604 1 0.0
K15 K 1.3924 0.4836 -0.0064 0.25 0.0
O37 O 1.2133 0.4773 0.1798 1 0.0
K17 K 0.7726 0.27 0.1505 0.25 0.0
O10 O 1.1009 0.3316 0.29 1 0.0
Na13 Na 0.6651 0.0822 0.6972 0.25 0.0
K1 K 1.2227 0.6151 0.2971 0.25 0.0
O200 O 0.618 0.4319 0.852 0.5 0.0
O112 O 1.1509 0.2917 0.0482 1 0.0
O195 O 0.0989 0.6373 0.1391 0.5 0.0
O198 O 0.668 0.9137 0.5519 0.25 0.0
O84 O 1.0076 0.6891 0.3325 1 0.0
O45 O 0.7979 0.6412 0.3656 1 0.0
O86 O 1.0584 0.7848 0.3476 1 0.0
O181 O 0.5232 0.1228 0.4838 0.5 0.0
O49 O 0.9487 0.9584 0.215 1 0.0
K7 K 0.8244 0.1428 0.2948 0.25 0.0
O186 O 0.679 0.183 0.2438 0.25 0.0
O138 O 0.6655 0.3015 0.4889 0.5 0.0
O188 O 1.294 -0.0506 0.1985 0.5 0.0
O142 O 0.771 1.1373 0.1741 0.5 0.0
O102 O 0.9077 0.4134 0.1336 1 0.0
O189 O 0.605 0.8059 0.0247 0.25 0.0
P3 P 0.8438 0.77975 0.33728 1 0.0
K4 K 0.8614 0.3657 0.4147 0.25 0.0
O143 O 1.0616 1.0951 0.0549 0.5 0.0
O83 O 1.0671 0.6624 0.2465 1 0.0
O33 O 0.5765 0.7733 0.2999 1 0.0
O144 O 0.6792 -0.0413 0.6883 0.5 0.0
K24 K 1.6354 0.3514 0.1989 0.25 0.0
K3 K 1.2952 0.7289 0.2676 0.25 0.0
O172 O 0.438 0.0361 0.9855 0.5 0.0
O70 O 1.3022 0.3715 0.4073 1 0.0
O23 O 0.7797 0.9108 0.3933 1 0.0
O5 O 1.4267 0.2544 0.2404 1 0.0
O41 O 0.9415 0.185 0.2072 1 0.0
O97 O 1.2117 0.4252 0.0699 1 0.0
O24 O 0.6626 0.9198 0.3331 1 0.0
O193 O 1.4692 0.1165 0.2829 0.5 0.0
Na23 Na 0.734 0.0388 0.3631 0.25 0.0
O132 O 0.5785 0.1276 0.6197 0.5 0.0
O62 O 1.4157 0.3738 0.0772 1 0.0
O40 O 0.8497 0.9555 0.3038 1 0.0
O118 O 1.3077 0.3566 0.0199 1 0.0
Na7 Na 0.8244 0.1428 0.2948 0.25 0.0
O89 O 0.6349 0.677 0.341 1 0.0
O192 O 0.4306 0.7064 0.1913 0.5 0.0
O136 O 1.345 0.5799 0.5177 0.5 0.0
W27 W 0.69654 0.75792 0.181069 1 0.0
O133 O 1.4381 0.1359 0.1049 0.5 0.0
O27 O 0.998 0.8883 0.3091 1 0.0
O179 O 0.9406 0.2797 0.0625 0.5 0.0
O113 O 1.3227 0.2461 0.0561 1 0.0
O31 O 1.3285 0.491 0.2375 1 0.0
O69 O 0.8719 0.7368 0.38055 1 0.0
Mo8 Mo 0.99192 0.17028 0.53698 1 0.0
O95 O 0.7623 0.9139 0.24303 1 0.0
O156 O 0.376 0.1257 0.0293 0.5 0.0
W9 W 1.21454 0.46306 0.123393 1 0.0
K25 K 1.4976 0.0811 0.2016 0.25 0.0
O205 O 1.6591 0.0949 0.1843 0.5 0.0
O29 O 1.51 0.4566 0.2463 1 0.0
O14 O 0.8784 0.6854 0.2758 1 0.0
O154 O 1.289 0.6623 0.1798 0.5 0.0
O39 O 0.9537 0.9639 0.3697 1 0.0
O36 O 1.1867 0.4706 0.3126 1 0.0
O59 O 0.8307 0.7577 0.17206 1 0.0
O158 O 0.563 0.62 0.1789 0.25 0.0
O153 O 0.6889 0.748 0.0481 0.5 0.0
O177 O 1.533 0.4205 -0.0605 0.5 0.0
O107 O 1.5334 0.4368 0.105 1 0.0
O99 O 0.8777 0.8581 0.1981 1 0.0
O55 O 1.2716 0.376 0.155 1 0.0
K6 K 0.9367 0.5623 0.2612 0.25 0.0
O22 O 0.6116 0.8156 0.3682 1 0.0
O121 O 0.7677 0.8726 0.0341 1 0.0
O30 O 1.4104 0.426 0.186 1 0.0
W7 W 1.45054 0.25456 0.179088 1 0.0
O28 O 1.0527 0.8677 0.2247 1 0.0
O51 O 0.8211 1.0107 0.1767 1 0.0
O115 O 0.6979 1.0103 0.1231 1 0.0
O111 O 1.171 0.1751 0.0656 1 0.0
W12 W 1.25866 0.17507 0.210021 1 0.0
Na26 Na 1.181 1.009 0.038 0.25 0.0
O131 O 0.9767 0.5268 0.1698 0.5 0.0
Na9 Na 1.3887 0.6318 0.3867 0.25 0.0
O76 O 1.229 0.5748 0.4395 1 0.0
O9 O 1.108 0.2117 0.3166 1 0.0
O187 O 0.106 0.5524 -0.0019 0.5 0.0
O60 O 1.0641 0.363 0.0915 1 0.0
O162 O 1.4038 0.5913 0.2492 0.5 0.0
O13 O 0.9846 0.7594 0.2057 1 0.0
W24 W 0.84469 0.99358 0.244117 1 0.0
O152 O 0.034 0.1489 0.0112 0.5 0.0
O176 O 0.489 0.3068 0.906 0.5 0.0
O61 O 1.4611 0.3325 0.1593 1 0.0
O75 O 1.0979 0.6321 0.4973 1 0.0
S1 S 1.3217 0.50253 0.37367 1 0.0
O151 O 0.641 0.0869 0.037 0.5 0.0
O12 O 1.1845 0.2186 0.3886 1 0.0
W21 W 0.75014 0.67411 0.298552 1 0.0
O103 O 0.697 0.8164 0.1309 1 0.0
O157 O 0.7496 -0.0308 0.4677 0.5 0.0
K26 K 1.181 1.009 0.038 0.25 0.0
W20 W 0.59811 0.74162 0.366934 1 0.0
W22 W 0.94589 0.79706 0.152074 1 0.0
O64 O 1.5655 0.2327 0.1715 1 0.0
O124 O 1.4785 0.229 0.5214 1 0.0
O120 O 0.8296 0.949 0.074 1 0.0
W30 W 0.76663 0.88412 0.0882 1 0.0
O104 O 0.6723 0.7021 0.1581 1 0.0
K11 K 1.0325 0.0991 0.3005 0.25 0.0
Na24 Na 1.6354 0.3514 0.1989 0.25 0.0
O164 O 1.4714 0.6605 0.2842 0.5 0.0
P2 P 1.2317 0.3176 0.15967 1 0.0
O56 O 0.5281 0.9886 0.2972 1 0.0
K8 K 0.7071 0.2138 0.5652 0.25 0.0
Na8 Na 0.7071 0.2138 0.5652 0.25 0.0
O125 O 1.2212 0.2948 0.5222 1 0.0
O16 O 0.8834 0.433 0.2807 1 0.0
Na4 Na 0.8614 0.3657 0.4147 0.25 0.0
O11 O 1.2215 0.1257 0.3586 1 0.0
W8 W 1.42835 0.40606 0.128759 1 0.0
W28 W 0.82887 0.9992 0.118661 1 0.0
O173 O 1.663 0.2506 0.0585 0.5 0.0
O77 O 1.0808 0.5271 0.4748 1 0.0
O68 O 0.9926 0.7482 0.43994 1 0.0
S5 S 1.4259 0.35373 0.48135 1 0.0
Na2 Na 1.16 0.5201 0.5641 0.25 0.0
K5 K 0.6933 0.5773 0.4328 0.25 0.0
P1 P 1.1998 0.34263 0.29944 1 0.0
P4 P 0.7753 0.87628 0.20844 1 0.0
K23 K 0.734 0.0388 0.3631 0.25 0.0
O65 O 0.4259 0.8211 0.2602 1 0.0
O17 O 0.9803 0.3756 0.2189 1 0.0
O147 O 0.545 0.144 0.6398 0.25 0.0
Na15 Na 1.3924 0.4836 -0.0064 0.25 0.0
K2 K 1.16 0.5201 0.5641 0.25 0.0
Na14 Na 0.8159 0.0506 0.6333 0.25 0.0
K27 K 0.561 0.552 0.1343 0.25 0.0
Na28 Na 0.872 0.6715 0.0766 0.25 0.0
S6 S 1.3413 0.23466 0.45113 1 0.0
O72 O 1.0298 0.1497 0.4245 1 0.0
K12 K 1.0616 1.0854 0.1632 0.25 0.0
O26 O 1.1852 0.8553 0.2823 1 0.0
K9 K 1.3887 0.6318 0.3867 0.25 0.0
O122 O 1.4889 0.3032 0.0138 1 0.0
K22 K 0.4958 0.8302 0.1134 0.25 0.0
O168 O 0.714 0.2956 0.335 0.5 0.0
O85 O 0.9257 0.7863 0.2941 1 0.0
Na16 Na 0.9099 0.0745 0.3873 0.25 0.0
O18 O 1.074 0.4445 0.2545 1 0.0
O46 O 1.2514 0.1039 0.221 1 0.0
W3 W 1.19084 0.4818 0.250423 1 0.0
O150 O 0.132 0.2507 0.9655 0.5 0.0
